data_7223274
loop_
_publ_author_name
'Chen, Zhiyuan'
'Zeng, Xingping'
'Yan, bingyu'
'zhao, yanlu'
'Fu, Yang'

_publ_section_title
;
 Au-catalyzed Intramolecular Annulations Toward Fused Tricyclic
 [1,3]oxazino[3,4-a]indol-1-ones under Extremely Mild Conditions
;
_journal_name_full 'RSC Adv.'
_journal_paper_doi 10.1039/C5RA21109C
_journal_year 2015
_chemical_formula_sum 'C21 H19 N O4'
_chemical_formula_weight 349.37
_chemical_name_systematic
; 
 ? 
;
_space_group_IT_number 14
_symmetry_cell_setting monoclinic
_symmetry_space_group_name_Hall '-P 2yn'
_symmetry_space_group_name_H-M 'P 1 21/n 1'
_atom_sites_solution_hydrogens geom
_atom_sites_solution_primary direct
_atom_sites_solution_secondary difmap
_audit_creation_method SHELXL-97
_audit_update_record
;
2015-05-14 deposited with the CCDC.
2015-11-13 downloaded from the CCDC.
;
_cell_angle_alpha 90.00
_cell_angle_beta 95.436(11)
_cell_angle_gamma 90.00
_cell_formula_units_Z 4
_cell_length_a 5.197(3)
_cell_length_b 14.855(9)
_cell_length_c 22.937(14)
_cell_measurement_reflns_used 2330
_cell_measurement_temperature 296(2)
_cell_measurement_theta_max 26.21
_cell_measurement_theta_min 2.88
_cell_volume 1762.8(18)
_computing_cell_refinement 'Bruker SMART'
_computing_data_collection 'Bruker SMART'
_computing_data_reduction 'Bruker SAINT'
_computing_molecular_graphics 'Bruker SHELXTL'
_computing_publication_material 'Bruker SHELXTL'
_computing_structure_refinement 'SHELXL-97 (Sheldrick, 1997)'
_computing_structure_solution 'SHELXS-97 (Sheldrick, 1990)'
_diffrn_ambient_temperature 296(2)
_diffrn_measured_fraction_theta_full 0.970
_diffrn_measured_fraction_theta_max 0.970
_diffrn_measurement_device_type 'CCD area detector'
_diffrn_measurement_method 'phi and omega scans'
_diffrn_radiation_monochromator graphite
_diffrn_radiation_source 'fine-focus sealed tube'
_diffrn_radiation_type MoK\a
_diffrn_radiation_wavelength 0.71073
_diffrn_reflns_av_R_equivalents 0.0228
_diffrn_reflns_av_sigmaI/netI 0.0332
_diffrn_reflns_limit_h_max 6
_diffrn_reflns_limit_h_min -6
_diffrn_reflns_limit_k_max 17
_diffrn_reflns_limit_k_min -16
_diffrn_reflns_limit_l_max 12
_diffrn_reflns_limit_l_min -27
_diffrn_reflns_number 5510
_diffrn_reflns_theta_full 24.99
_diffrn_reflns_theta_max 24.99
_diffrn_reflns_theta_min 1.64
_exptl_absorpt_coefficient_mu 0.091
_exptl_absorpt_correction_T_max 0.9936
_exptl_absorpt_correction_T_min 0.9766
_exptl_absorpt_correction_type multi-scan
_exptl_absorpt_process_details sadabs
_exptl_crystal_colour colorless
_exptl_crystal_density_diffrn 1.316
_exptl_crystal_density_method 'not measured'
_exptl_crystal_description block
_exptl_crystal_F_000 736
_exptl_crystal_size_max 0.26
_exptl_crystal_size_mid 0.20
_exptl_crystal_size_min 0.07
_refine_diff_density_max 0.549
_refine_diff_density_min -0.617
_refine_diff_density_rms 0.245
_refine_ls_extinction_coef 0.040(3)
_refine_ls_extinction_expression Fc^*^=kFc[1+0.001xFc^2^\l^3^/sin(2\q)]^-1/4^
_refine_ls_extinction_method SHELXL
_refine_ls_goodness_of_fit_ref 1.005
_refine_ls_hydrogen_treatment constr
_refine_ls_matrix_type full
_refine_ls_number_parameters 238
_refine_ls_number_reflns 3019
_refine_ls_number_restraints 0
_refine_ls_restrained_S_all 1.005
_refine_ls_R_factor_all 0.0751
_refine_ls_R_factor_gt 0.0558
_refine_ls_shift/su_max 0.000
_refine_ls_shift/su_mean 0.000
_refine_ls_structure_factor_coef Fsqd
_refine_ls_weighting_details 'calc w=1/[\s^2^(Fo^2^)+(0.0732P)^2^+0.9583P] where P=(Fo^2^+2Fc^2^)/3'
_refine_ls_weighting_scheme calc
_refine_ls_wR_factor_gt 0.1203
_refine_ls_wR_factor_ref 0.1529
_reflns_number_gt 2352
_reflns_number_total 3019
_reflns_threshold_expression >2sigma(I)
_cod_data_source_file c5ra21109c2.cif
_cod_data_source_block 1
_cod_depositor_comments
;
The following automatic conversions were performed:

'_symmetry_cell_setting' value 'Monoclinic' changed to 'monoclinic'
according to
/usr/data/users/saulius/crontab/automatic-downloads/rss-feeds/RSC/lib/dictionaries/cif_core.dic
dictionary named 'cif_core.dic' version 2.4.2 from 2011-04-26.

Automatic conversion script
Id: cif_fix_values 4268 2015-11-12 08:31:59Z antanas 
;
_cod_original_cell_volume 1762.9(19)
_cod_original_sg_symbol_H-M P2(1)/n
_cod_database_code 7223274

loop_
_symmetry_equiv_pos_as_xyz
'x, y, z'
'-x+1/2, y+1/2, -z+1/2'
'-x, -y, -z'
'x-1/2, -y-1/2, z-1/2'

loop_
_atom_site_label
_atom_site_type_symbol
_atom_site_fract_x
_atom_site_fract_y
_atom_site_fract_z
_atom_site_U_iso_or_equiv
_atom_site_adp_type
_atom_site_occupancy
_atom_site_symmetry_multiplicity
_atom_site_calc_flag
_atom_site_refinement_flags
C1 C 1.5341(5) 0.35934(18) 0.38443(11) 0.0590(7) Uani 1 1 d .
H1 H 1.5997 0.4147 0.3977 0.071 Uiso 1 1 calc R
C2 C 1.6489(6) 0.2804(2) 0.40485(13) 0.0666(8) Uani 1 1 d .
H2 H 1.7940 0.2828 0.4318 0.080 Uiso 1 1 calc R
C3 C 1.5517(6) 0.19724(19) 0.38587(12) 0.0653(7) Uani 1 1 d .
H3 H 1.6345 0.1451 0.4001 0.078 Uiso 1 1 calc R
C4 C 1.3354(5) 0.18998(17) 0.34643(11) 0.0549(7) Uani 1 1 d .
H4 H 1.2693 0.1343 0.3341 0.066 Uiso 1 1 calc R
C5 C 1.2212(4) 0.26976(15) 0.32610(9) 0.0428(5) Uani 1 1 d .
C6 C 1.3181(4) 0.35490(15) 0.34362(10) 0.0457(6) Uani 1 1 d .
C7 C 1.1622(5) 0.42272(15) 0.31220(10) 0.0451(6) Uani 1 1 d .
C8 C 0.9738(4) 0.37913(14) 0.27748(9) 0.0401(5) Uani 1 1 d .
C9 C 1.2141(6) 0.52227(16) 0.31321(11) 0.0572(7) Uani 1 1 d .
H9A H 1.3635 0.5341 0.2921 0.069 Uiso 1 1 calc R
H9B H 1.0673 0.5528 0.2927 0.069 Uiso 1 1 calc R
C10 C 1.0369(9) 0.5592(3) 0.40026(17) 0.1045(13) Uani 1 1 d .
H10A H 0.9763 0.4980 0.4045 0.125 Uiso 1 1 calc R
H10B H 0.9012 0.5930 0.3781 0.125 Uiso 1 1 calc R
C11 C 1.0924(13) 0.5997(3) 0.45804(19) 0.162(3) Uani 1 1 d .
H11A H 1.2242 0.5655 0.4803 0.244 Uiso 1 1 calc R
H11B H 0.9383 0.6000 0.4780 0.244 Uiso 1 1 calc R
H11C H 1.1513 0.6604 0.4538 0.244 Uiso 1 1 calc R
C12 C 0.8471(4) 0.22110(14) 0.25794(9) 0.0433(5) Uani 1 1 d .
C13 C 0.6134(4) 0.34526(14) 0.20822(9) 0.0416(5) Uani 1 1 d .
C14 C 0.7671(4) 0.40669(14) 0.23628(9) 0.0430(5) Uani 1 1 d .
H14 H 0.7388 0.4676 0.2288 0.052 Uiso 1 1 calc R
C15 C 0.3977(4) 0.36004(14) 0.16341(9) 0.0422(5) Uani 1 1 d .
C16 C 0.2269(5) 0.29175(15) 0.14432(10) 0.0469(6) Uani 1 1 d .
H16 H 0.2479 0.2348 0.1610 0.056 Uiso 1 1 calc R
C17 C 0.0264(5) 0.30644(17) 0.10113(11) 0.0520(6) Uani 1 1 d .
H17 H -0.0864 0.2599 0.0893 0.062 Uiso 1 1 calc R
C18 C -0.0053(5) 0.39026(18) 0.07568(10) 0.0529(6) Uani 1 1 d .
C19 C 0.1649(5) 0.45907(18) 0.09387(12) 0.0621(7) Uani 1 1 d .
H19 H 0.1447 0.5157 0.0767 0.075 Uiso 1 1 calc R
C20 C 0.3625(5) 0.44432(16) 0.13691(11) 0.0561(7) Uani 1 1 d .
H20 H 0.4744 0.4911 0.1486 0.067 Uiso 1 1 calc R
C21 C -0.3685(6) 0.3453(2) 0.01010(13) 0.0801(9) Uani 1 1 d .
H21A H -0.2750 0.2976 -0.0066 0.120 Uiso 1 1 calc R
H21B H -0.4903 0.3708 -0.0194 0.120 Uiso 1 1 calc R
H21C H -0.4591 0.3219 0.0414 0.120 Uiso 1 1 calc R
N1 N 1.0061(4) 0.28496(11) 0.28537(8) 0.0423(5) Uani 1 1 d .
O1 O 1.2591(4) 0.55871(12) 0.36993(8) 0.0673(6) Uani 1 1 d .
O2 O 0.8689(3) 0.14133(10) 0.26488(8) 0.0583(5) Uani 1 1 d .
O3 O 0.6516(3) 0.25338(9) 0.21991(7) 0.0481(4) Uani 1 1 d .
O4 O -0.1920(4) 0.41325(14) 0.03240(8) 0.0741(6) Uani 1 1 d .

loop_
_atom_site_aniso_label
_atom_site_aniso_U_11
_atom_site_aniso_U_22
_atom_site_aniso_U_33
_atom_site_aniso_U_23
_atom_site_aniso_U_13
_atom_site_aniso_U_12
C1 0.0550(16) 0.0566(16) 0.0630(15) 0.0034(12) -0.0065(12) -0.0107(12)
C2 0.0550(17) 0.0729(19) 0.0684(17) 0.0091(14) -0.0129(13) -0.0020(14)
C3 0.0626(18) 0.0599(17) 0.0709(17) 0.0117(13) -0.0070(14) 0.0109(14)
C4 0.0607(17) 0.0437(13) 0.0590(14) 0.0036(11) -0.0012(13) 0.0043(11)
C5 0.0435(13) 0.0419(12) 0.0426(11) 0.0007(9) 0.0023(10) 0.0013(10)
C6 0.0454(14) 0.0463(13) 0.0451(12) 0.0025(10) 0.0029(10) -0.0040(10)
C7 0.0495(14) 0.0394(12) 0.0459(12) 0.0010(9) 0.0023(10) -0.0039(10)
C8 0.0488(13) 0.0306(11) 0.0412(11) -0.0014(9) 0.0057(10) -0.0010(9)
C9 0.0668(17) 0.0416(13) 0.0621(15) 0.0003(11) -0.0004(13) -0.0107(12)
C10 0.134(3) 0.081(2) 0.104(3) -0.024(2) 0.047(3) -0.037(2)
C11 0.314(8) 0.078(3) 0.106(3) -0.028(2) 0.078(4) -0.057(4)
C12 0.0503(14) 0.0333(12) 0.0459(12) -0.0039(9) 0.0017(10) 0.0035(10)
C13 0.0492(14) 0.0316(11) 0.0440(11) -0.0022(9) 0.0054(10) 0.0020(9)
C14 0.0528(14) 0.0307(11) 0.0449(12) -0.0015(9) 0.0016(10) 0.0019(10)
C15 0.0466(13) 0.0363(11) 0.0434(11) -0.0043(9) 0.0026(10) 0.0013(10)
C16 0.0506(14) 0.0377(12) 0.0525(13) -0.0015(10) 0.0062(11) -0.0019(10)
C17 0.0485(15) 0.0517(14) 0.0552(14) -0.0066(11) 0.0017(11) -0.0103(11)
C18 0.0474(15) 0.0609(16) 0.0487(13) -0.0002(11) -0.0047(11) -0.0021(12)
C19 0.0694(18) 0.0459(14) 0.0670(16) 0.0086(12) -0.0147(14) -0.0023(13)
C20 0.0612(16) 0.0405(13) 0.0629(15) 0.0007(11) -0.0136(12) -0.0067(12)
C21 0.0609(19) 0.109(3) 0.0662(17) -0.0033(17) -0.0137(14) -0.0221(17)
N1 0.0499(11) 0.0321(9) 0.0441(10) -0.0023(7) -0.0003(8) 0.0013(8)
O1 0.0823(14) 0.0460(10) 0.0716(12) -0.0083(8) -0.0037(10) -0.0166(9)
O2 0.0679(12) 0.0300(9) 0.0740(11) -0.0042(7) -0.0089(9) 0.0045(8)
O3 0.0563(10) 0.0314(8) 0.0544(9) -0.0022(7) -0.0062(8) 0.0016(7)
O4 0.0630(12) 0.0848(14) 0.0688(12) 0.0130(10) -0.0233(10) -0.0133(10)

loop_
_atom_type_symbol
_atom_type_description
_atom_type_scat_dispersion_real
_atom_type_scat_dispersion_imag
_atom_type_scat_source
C C 0.0033 0.0016 'International Tables Vol C Tables 4.2.6.8 and 6.1.1.4'
H H 0.0000 0.0000 'International Tables Vol C Tables 4.2.6.8 and 6.1.1.4'
N N 0.0061 0.0033 'International Tables Vol C Tables 4.2.6.8 and 6.1.1.4'
O O 0.0106 0.0060 'International Tables Vol C Tables 4.2.6.8 and 6.1.1.4'

loop_
_geom_angle_atom_site_label_1
_geom_angle_atom_site_label_2
_geom_angle_atom_site_label_3
_geom_angle
C2 C1 C6 118.9(2)
C2 C1 H1 120.5
C6 C1 H1 120.5
C1 C2 C3 121.2(3)
C1 C2 H2 119.4
C3 C2 H2 119.4
C4 C3 C2 121.7(2)
C4 C3 H3 119.2
C2 C3 H3 119.2
C3 C4 C5 116.8(2)
C3 C4 H4 121.6
C5 C4 H4 121.6
C4 C5 N1 130.5(2)
C4 C5 C6 122.8(2)
N1 C5 C6 106.65(19)
C1 C6 C5 118.6(2)
C1 C6 C7 132.9(2)
C5 C6 C7 108.4(2)
C8 C7 C6 107.3(2)
C8 C7 C9 126.4(2)
C6 C7 C9 126.0(2)
C7 C8 N1 108.88(19)
C7 C8 C14 134.9(2)
N1 C8 C14 116.19(19)
O1 C9 C7 114.0(2)
O1 C9 H9A 108.8
C7 C9 H9A 108.8
O1 C9 H9B 108.8
C7 C9 H9B 108.8
H9A C9 H9B 107.7
O1 C10 C11 110.6(4)
O1 C10 H10A 109.5
C11 C10 H10A 109.5
O1 C10 H10B 109.5
C11 C10 H10B 109.5
H10A C10 H10B 108.1
C10 C11 H11A 109.5
C10 C11 H11B 109.5
H11A C11 H11B 109.5
C10 C11 H11C 109.5
H11A C11 H11C 109.5
H11B C11 H11C 109.5
O2 C12 O3 119.2(2)
O2 C12 N1 125.2(2)
O3 C12 N1 115.53(18)
C14 C13 O3 120.3(2)
C14 C13 C15 128.2(2)
O3 C13 C15 111.44(18)
C13 C14 C8 120.2(2)
C13 C14 H14 119.9
C8 C14 H14 119.9
C16 C15 C20 117.6(2)
C16 C15 C13 122.3(2)
C20 C15 C13 120.0(2)
C17 C16 C15 121.6(2)
C17 C16 H16 119.2
C15 C16 H16 119.2
C18 C17 C16 119.8(2)
C18 C17 H17 120.1
C16 C17 H17 120.1
O4 C18 C17 125.6(2)
O4 C18 C19 115.0(2)
C17 C18 C19 119.3(2)
C20 C19 C18 120.7(2)
C20 C19 H19 119.7
C18 C19 H19 119.7
C19 C20 C15 121.0(2)
C19 C20 H20 119.5
C15 C20 H20 119.5
O4 C21 H21A 109.5
O4 C21 H21B 109.5
H21A C21 H21B 109.5
O4 C21 H21C 109.5
H21A C21 H21C 109.5
H21B C21 H21C 109.5
C12 N1 C5 126.92(18)
C12 N1 C8 124.39(19)
C5 N1 C8 108.68(17)
C10 O1 C9 112.8(2)
C12 O3 C13 123.29(17)
C18 O4 C21 118.2(2)

loop_
_geom_bond_atom_site_label_1
_geom_bond_atom_site_label_2
_geom_bond_distance
C1 C2 1.378(4)
C1 C6 1.393(3)
C1 H1 0.9300
C2 C3 1.389(4)
C2 H2 0.9300
C3 C4 1.379(4)
C3 H3 0.9300
C4 C5 1.386(3)
C4 H4 0.9300
C5 N1 1.405(3)
C5 C6 1.406(3)
C6 C7 1.442(3)
C7 C8 1.365(3)
C7 C9 1.503(3)
C8 N1 1.419(3)
C8 C14 1.422(3)
C9 O1 1.408(3)
C9 H9A 0.9700
C9 H9B 0.9700
C10 O1 1.404(4)
C10 C11 1.459(5)
C10 H10A 0.9700
C10 H10B 0.9700
C11 H11A 0.9600
C11 H11B 0.9600
C11 H11C 0.9600
C12 O2 1.200(3)
C12 O3 1.362(3)
C12 N1 1.371(3)
C13 C14 1.337(3)
C13 O3 1.401(3)
C13 C15 1.464(3)
C14 H14 0.9300
C15 C16 1.391(3)
C15 C20 1.396(3)
C16 C17 1.385(3)
C16 H16 0.9300
C17 C18 1.378(4)
C17 H17 0.9300
C18 O4 1.364(3)
C18 C19 1.390(4)
C19 C20 1.373(4)
C19 H19 0.9300
C20 H20 0.9300
C21 O4 1.426(3)
C21 H21A 0.9600
C21 H21B 0.9600
C21 H21C 0.9600

loop_
_geom_torsion_atom_site_label_1
_geom_torsion_atom_site_label_2
_geom_torsion_atom_site_label_3
_geom_torsion_atom_site_label_4
_geom_torsion
C6 C1 C2 C3 -0.6(4)
C1 C2 C3 C4 -0.7(4)
C2 C3 C4 C5 0.7(4)
C3 C4 C5 N1 178.3(2)
C3 C4 C5 C6 0.6(4)
C2 C1 C6 C5 1.8(4)
C2 C1 C6 C7 -176.9(3)
C4 C5 C6 C1 -1.8(3)
N1 C5 C6 C1 179.9(2)
C4 C5 C6 C7 177.2(2)
N1 C5 C6 C7 -1.1(2)
C1 C6 C7 C8 179.8(3)
C5 C6 C7 C8 1.0(2)
C1 C6 C7 C9 5.2(4)
C5 C6 C7 C9 -173.6(2)
C6 C7 C8 N1 -0.6(2)
C9 C7 C8 N1 174.0(2)
C6 C7 C8 C14 -178.8(2)
C9 C7 C8 C14 -4.2(4)
C8 C7 C9 O1 135.8(2)
C6 C7 C9 O1 -50.6(3)
O3 C13 C14 C8 1.1(3)
C15 C13 C14 C8 -177.9(2)
C7 C8 C14 C13 179.3(2)
N1 C8 C14 C13 1.1(3)
C14 C13 C15 C16 -169.5(2)
O3 C13 C15 C16 11.4(3)
C14 C13 C15 C20 12.5(4)
O3 C13 C15 C20 -166.6(2)
C20 C15 C16 C17 -0.8(3)
C13 C15 C16 C17 -178.9(2)
C15 C16 C17 C18 0.6(4)
C16 C17 C18 O4 179.1(2)
C16 C17 C18 C19 -0.1(4)
O4 C18 C19 C20 -179.6(2)
C17 C18 C19 C20 -0.3(4)
C18 C19 C20 C15 0.1(4)
C16 C15 C20 C19 0.5(4)
C13 C15 C20 C19 178.5(2)
O2 C12 N1 C5 0.0(4)
O3 C12 N1 C5 -179.71(19)
O2 C12 N1 C8 -178.6(2)
O3 C12 N1 C8 1.7(3)
C4 C5 N1 C12 3.9(4)
C6 C5 N1 C12 -178.1(2)
C4 C5 N1 C8 -177.3(2)
C6 C5 N1 C8 0.7(2)
C7 C8 N1 C12 178.7(2)
C14 C8 N1 C12 -2.7(3)
C7 C8 N1 C5 -0.1(2)
C14 C8 N1 C5 178.51(18)
C11 C10 O1 C9 -178.5(3)
C7 C9 O1 C10 -69.2(3)
O2 C12 O3 C13 -178.9(2)
N1 C12 O3 C13 0.8(3)
C14 C13 O3 C12 -2.3(3)
C15 C13 O3 C12 176.98(18)
C17 C18 O4 C21 -1.3(4)
C19 C18 O4 C21 177.9(2)
